data_7012625
loop_
_publ_author_name
'Tolis, Evangelos J.'
'Manos, Manolis J.'
'Terzis, Aris'
'Raptopoulou, Catherine P.'
'Kabanos, Themistoklis A.'

_publ_section_title
;
 Mimicking the oxidized glutathione-VIVO2+ speciesAbbreviations used:
 bipy, 2,2'-bipyridine; phen, 1,10-phenanthroline; H3mpg,
 N-(2-mercaptopropionyl)glycine; H2mpgS--S2--, the oxidized-S,S dimer
 of H3mpg (see Scheme 1).
;
_journal_issue 5
_journal_name_full 'Dalton Transactions'
_journal_page_first 775
_journal_paper_doi 10.1039/b212419j
_journal_year 2003
_chemical_formula_sum 'C37.4 H42.22 N6 O13.21 S2 V2'
_chemical_formula_weight 953.15
_chemical_name_systematic
;
?
;
_space_group_IT_number 2
_symmetry_cell_setting triclinic
_symmetry_space_group_name_Hall '-P 1'
_symmetry_space_group_name_H-M 'P -1'
_atom_sites_solution_hydrogens geom
_atom_sites_solution_primary direct
_atom_sites_solution_secondary difmap
_audit_creation_method SHELXL
_cell_angle_alpha 71.03(1)
_cell_angle_beta 75.81(1)
_cell_angle_gamma 67.37(1)
_cell_formula_units_Z 2
_cell_length_a 14.145(6)
_cell_length_b 12.324(5)
_cell_length_c 15.266(6)
_cell_measurement_reflns_used 25
_cell_measurement_temperature 298
_cell_measurement_theta_max 11.6
_cell_measurement_theta_min 5.4
_cell_volume 2300.8(16)
_computing_cell_refinement 'Program LEAST (UCLA Cryst.package, C.E.Strouse 1994)'
_computing_data_collection 'Program COLLECT (UCLA Cryst.package, C.E.Strouse 1994)'
_computing_data_reduction 'Program REDUCE (UCLA Cryst.package, C.E.Strouse 1994)'
_computing_molecular_graphics ORTEP
_computing_structure_refinement 'SHELXL-93 (Sheldrick, 1993)'
_computing_structure_solution 'SHELXS-86 (Sheldrick, 1986)'
_diffrn_ambient_temperature 298
_diffrn_measurement_device 'Crystal Logic Dual Goniometer'
_diffrn_measurement_method 'theta-2theta scans'
_diffrn_radiation_monochromator graphite
_diffrn_radiation_source 'fine-focus sealed tube'
_diffrn_radiation_type MoK\a
_diffrn_radiation_wavelength 0.71073
_diffrn_reflns_av_R_equivalents 0.0286
_diffrn_reflns_av_sigmaI/netI 0.0542
_diffrn_reflns_limit_h_max 0
_diffrn_reflns_limit_h_min -14
_diffrn_reflns_limit_k_max 11
_diffrn_reflns_limit_k_min -12
_diffrn_reflns_limit_l_max 15
_diffrn_reflns_limit_l_min -16
_diffrn_reflns_number 5875
_diffrn_reflns_theta_max 22.03
_diffrn_reflns_theta_min 2.01
_diffrn_standards_decay_% -2.9
_diffrn_standards_interval_count 97
_diffrn_standards_number 3
_exptl_absorpt_coefficient_mu 0.562
_exptl_absorpt_correction_T_max 1.00
_exptl_absorpt_correction_T_min 0.82
_exptl_absorpt_correction_type 'psi-scan empirical'
_exptl_crystal_colour green-brown
_exptl_crystal_density_diffrn 1.376
_exptl_crystal_density_meas 1.36
_exptl_crystal_density_method 'floating method'
_exptl_crystal_description parallelipiped
_exptl_crystal_F_000 985
_exptl_crystal_size_max 0.45
_exptl_crystal_size_mid 0.15
_exptl_crystal_size_min 0.08
_refine_diff_density_max 0.887
_refine_diff_density_min -0.342
_refine_diff_density_rms 0.077
_refine_ls_extinction_method none
_refine_ls_goodness_of_fit_all 1.041
_refine_ls_goodness_of_fit_obs 1.044
_refine_ls_matrix_type full
_refine_ls_number_parameters 559
_refine_ls_number_reflns 5601
_refine_ls_number_restraints 0
_refine_ls_restrained_S_all 1.042
_refine_ls_restrained_S_obs 1.044
_refine_ls_R_factor_all 0.0993
_refine_ls_R_factor_obs 0.0709
_refine_ls_shift/esd_max -0.010
_refine_ls_shift/esd_mean 0.000
_refine_ls_structure_factor_coef Fsqd
_refine_ls_weighting_details 'w=1/[\s^2^(Fo^2^)+(0.1033P)^2^+6.0332P] where P=(Fo^2^+2Fc^2^)/3'
_refine_ls_weighting_scheme calc
_refine_ls_wR_factor_all 0.2199
_refine_ls_wR_factor_obs 0.1841
_reflns_number_observed 4050
_reflns_number_total 5602
_reflns_observed_criterion >2sigma(I)
_cod_data_source_file b212419j.txt
_cod_data_source_block kav
_cod_depositor_comments
;
The following automatic conversions were performed:

'_refine_ls_weighting_scheme' value 'calc
w=1/[\s^2^(Fo^2^)+(0.1033P)^2^+6.0332P] where P=(Fo^2^+2Fc^2^)/3' was
changed to 'calc'. New tag '_refine_ls_weighting_details' was
created. The value of the new tag was set to
'w=1/[\s^2^(Fo^2^)+(0.1033P)^2^+6.0332P] where P=(Fo^2^+2Fc^2^)/3'.

Automatic conversion script
Id: cif_fix_values 3143 2015-03-26 13:38:13Z robertas 
;
_cod_original_cell_volume 2301(2)
_cod_original_sg_symbol_H-M P-1
_cod_original_formula_sum 'C37.40 H42.22 N6 O13.21 S2 V2'
_cod_database_code 7012625

loop_
_symmetry_equiv_pos_as_xyz
'x, y, z'
'-x, -y, -z'

loop_
_atom_site_aniso_label
_atom_site_aniso_U_11
_atom_site_aniso_U_22
_atom_site_aniso_U_33
_atom_site_aniso_U_23
_atom_site_aniso_U_13
_atom_site_aniso_U_12
V1 0.0584(7) 0.0613(7) 0.0533(7) -0.0140(5) -0.0014(5) -0.0118(5)
V2 0.0528(7) 0.0701(7) 0.0484(6) -0.0196(5) -0.0002(5) -0.0180(5)
O1 0.069(3) 0.088(3) 0.073(3) -0.013(3) 0.013(3) -0.027(3)
O2 0.058(3) 0.106(4) 0.079(3) -0.021(3) -0.002(2) -0.037(3)
O3 0.066(3) 0.058(3) 0.051(2) -0.018(2) -0.009(2) -0.006(2)
O4 0.084(3) 0.075(3) 0.064(3) -0.021(3) -0.022(3) -0.004(3)
O5 0.072(3) 0.081(3) 0.053(3) -0.015(2) -0.008(2) -0.014(3)
O6 0.067(3) 0.065(3) 0.061(3) -0.017(2) -0.009(2) -0.021(2)
O10 0.068(3) 0.061(3) 0.053(3) -0.022(2) -0.003(2) -0.019(2)
N1 0.080(4) 0.065(4) 0.060(3) -0.007(3) -0.008(3) -0.025(3)
N2 0.061(3) 0.059(3) 0.061(3) -0.018(3) -0.005(3) -0.012(3)
N3 0.082(4) 0.074(4) 0.056(3) -0.022(3) -0.009(3) -0.027(3)
N4 0.057(3) 0.064(3) 0.049(3) -0.016(3) -0.001(3) -0.018(3)
C1 0.109(7) 0.073(5) 0.080(5) -0.005(4) -0.012(5) -0.037(5)
C2 0.150(10) 0.079(6) 0.091(6) 0.001(5) -0.021(6) -0.063(7)
C3 0.136(9) 0.061(5) 0.108(7) -0.020(5) -0.026(7) -0.018(6)
C4 0.106(7) 0.060(5) 0.076(5) -0.021(4) -0.018(5) -0.010(5)
C5 0.107(8) 0.080(6) 0.100(7) -0.037(5) -0.022(6) 0.013(6)
C6 0.076(6) 0.099(7) 0.107(7) -0.051(6) -0.002(5) 0.003(5)
C7 0.065(5) 0.085(5) 0.084(5) -0.037(4) -0.005(4) -0.008(4)
C8 0.056(5) 0.117(7) 0.112(7) -0.048(6) 0.010(5) -0.027(5)
C9 0.075(6) 0.109(7) 0.106(7) -0.036(5) 0.009(5) -0.046(5)
C10 0.079(5) 0.070(5) 0.086(5) -0.022(4) -0.010(4) -0.025(4)
C11 0.063(4) 0.071(5) 0.054(4) -0.024(3) -0.011(3) -0.010(4)
C12 0.066(5) 0.061(4) 0.059(4) -0.018(3) -0.011(3) -0.012(4)
C13 0.120(7) 0.103(6) 0.068(5) -0.026(5) -0.019(5) -0.056(5)
C14 0.175(11) 0.109(7) 0.088(7) -0.028(6) -0.055(7) -0.057(8)
C15 0.175(11) 0.097(7) 0.078(6) -0.043(5) -0.031(7) -0.030(7)
C16 0.121(7) 0.072(5) 0.052(4) -0.011(4) -0.003(5) -0.014(5)
C17 0.149(11) 0.092(7) 0.069(6) -0.019(5) 0.020(7) 0.004(7)
C18 0.101(8) 0.119(8) 0.084(7) -0.024(6) 0.030(6) 0.002(6)
C19 0.067(5) 0.083(5) 0.077(5) -0.020(4) 0.017(4) -0.017(4)
C20 0.052(5) 0.106(7) 0.109(7) -0.009(6) 0.015(5) -0.020(5)
C21 0.060(5) 0.086(6) 0.106(7) -0.008(5) -0.013(5) -0.028(4)
C22 0.062(5) 0.076(5) 0.079(5) -0.020(4) -0.007(4) -0.019(4)
C23 0.064(4) 0.064(4) 0.048(4) -0.008(3) 0.003(3) -0.014(3)
C24 0.089(6) 0.062(4) 0.040(4) -0.015(3) -0.001(4) -0.011(4)
C25 0.066(5) 0.073(5) 0.063(5) -0.006(4) -0.011(4) -0.014(4)
C26 0.127(8) 0.121(8) 0.107(7) -0.031(6) -0.058(7) 0.000(6)
O7 0.073(3) 0.086(4) 0.088(4) -0.014(3) -0.013(3) -0.036(3)
C27 0.049(4) 0.063(4) 0.065(4) -0.024(4) 0.004(3) -0.013(3)
C28 0.071(5) 0.070(5) 0.076(5) -0.024(4) -0.015(4) -0.018(4)
N5 0.072(4) 0.066(4) 0.063(4) -0.024(3) -0.003(3) -0.011(3)
C29 0.065(4) 0.069(5) 0.064(4) -0.028(4) -0.014(4) -0.007(4)
O8 0.091(4) 0.101(4) 0.107(4) -0.060(4) 0.016(3) -0.024(3)
C30 0.065(5) 0.082(5) 0.072(5) -0.028(4) -0.008(4) -0.014(4)
C31 0.081(6) 0.151(9) 0.134(9) -0.067(7) 0.009(6) -0.042(6)
S1 0.095(2) 0.0968(15) 0.0622(12) -0.0174(10) -0.0005(10) -0.0282(12)
S2 0.0916(15) 0.0922(15) 0.0789(13) -0.0283(11) -0.0268(11) -0.0101(11)
C32 0.176(12) 0.075(6) 0.085(6) -0.025(5) -0.057(7) 0.014(6)
C33 0.526(35) 0.071(7) 0.231(17) 0.012(9) -0.265(22) -0.049(12)
C34 0.076(5) 0.069(5) 0.076(6) -0.021(4) -0.021(5) -0.006(4)
O9 0.095(5) 0.121(5) 0.103(5) -0.019(4) 0.001(4) -0.040(4)
N6 0.073(4) 0.066(4) 0.078(5) -0.017(3) -0.025(3) -0.018(3)
C35 0.066(4) 0.059(4) 0.077(5) -0.022(4) -0.011(4) -0.014(3)
C36 0.057(4) 0.058(4) 0.051(4) -0.017(3) 0.003(3) -0.018(3)
O11 0.103(4) 0.060(3) 0.068(3) -0.028(3) -0.028(3) 0.000(3)

loop_
_atom_site_label
_atom_site_type_symbol
_atom_site_fract_x
_atom_site_fract_y
_atom_site_fract_z
_atom_site_U_iso_or_equiv
_atom_site_thermal_displace_type
_atom_site_occupancy
_atom_site_calc_flag
_atom_site_refinement_flags
_atom_site_disorder_group
V1 V 0.77853(9) 0.26447(10) 0.68625(8) 0.0616(4) Uani 1 d . .
V2 V 0.74978(8) 0.53810(10) 0.74288(7) 0.0580(4) Uani 1 d . .
O1 O 0.6798(4) 0.2383(5) 0.7543(3) 0.0832(15) Uani 1 d . .
O2 O 0.8546(4) 0.5699(5) 0.7128(4) 0.0802(14) Uani 1 d . .
O3 O 0.7567(3) 0.4373(4) 0.6653(3) 0.0618(11) Uani 1 d . .
O4 O 0.8676(4) 0.2236(5) 0.7856(3) 0.0785(14) Uani 1 d . .
O5 O 0.7965(4) 0.3855(5) 0.8458(3) 0.0728(13) Uani 1 d . .
O6 O 0.7313(3) 0.3223(4) 0.5610(3) 0.0645(12) Uani 1 d . .
O10 O 0.6664(3) 0.6913(4) 0.6546(3) 0.0605(11) Uani 1 d . .
N1 N 0.8488(5) 0.0789(5) 0.6768(4) 0.070(2) Uani 1 d . .
N2 N 0.9407(4) 0.2445(5) 0.6005(4) 0.0627(14) Uani 1 d . .
N3 N 0.6998(5) 0.6275(5) 0.8541(4) 0.069(2) Uani 1 d . .
N4 N 0.5805(4) 0.5434(5) 0.8024(3) 0.0584(13) Uani 1 d . .
C1 C 0.7979(8) -0.0013(8) 0.7095(6) 0.089(2) Uani 1 d . .
H1 H 0.7296(8) 0.0234(8) 0.7375(6) 0.087(14) Uiso 1 calc R .
C2 C 0.8450(10) -0.1207(9) 0.7025(7) 0.104(3) Uani 1 d . .
H2 H 0.8072(10) -0.1738(9) 0.7227(7) 0.087(14) Uiso 1 calc R .
C3 C 0.9470(9) -0.1600(8) 0.6658(7) 0.105(3) Uani 1 d . .
H3 H 0.9797(9) -0.2410(8) 0.6642(7) 0.087(14) Uiso 1 calc R .
C4 C 1.0009(7) -0.0800(7) 0.6314(6) 0.084(2) Uani 1 d . .
C5 C 1.1068(8) -0.1091(9) 0.5874(7) 0.105(3) Uani 1 d . .
H5 H 1.1431(8) -0.1889(9) 0.5840(7) 0.139(26) Uiso 1 calc R .
C6 C 1.1550(7) -0.0283(9) 0.5518(7) 0.099(3) Uani 1 d . .
H6 H 1.2241(7) -0.0527(9) 0.5257(7) 0.139(26) Uiso 1 calc R .
C7 C 1.1025(6) 0.0963(8) 0.5530(6) 0.080(2) Uani 1 d . .
C8 C 1.1439(6) 0.1892(9) 0.5135(7) 0.095(3) Uani 1 d . .
H8 H 1.2119(6) 0.1718(9) 0.4842(7) 0.096(15) Uiso 1 calc R .
C9 C 1.0875(7) 0.3037(9) 0.5169(6) 0.093(3) Uani 1 d . .
H9 H 1.1158(7) 0.3657(9) 0.4898(6) 0.096(15) Uiso 1 calc R .
C10 C 0.9860(6) 0.3285(7) 0.5615(6) 0.078(2) Uani 1 d . .
H10 H 0.9479(6) 0.4083(7) 0.5640(6) 0.096(15) Uiso 1 calc R .
C11 C 0.9965(5) 0.1290(6) 0.5973(4) 0.064(2) Uani 1 d . .
C12 C 0.9482(5) 0.0409(6) 0.6366(5) 0.064(2) Uani 1 d . .
C13 C 0.7627(8) 0.6601(8) 0.8849(5) 0.089(2) Uani 1 d . .
H13 H 0.8313(8) 0.6431(8) 0.8573(5) 0.100(16) Uiso 1 calc R .
C14 C 0.7304(11) 0.7178(9) 0.9556(7) 0.113(3) Uani 1 d . .
H14 H 0.7769(11) 0.7385(9) 0.9755(7) 0.100(16) Uiso 1 calc R .
C15 C 0.6300(12) 0.7446(9) 0.9964(7) 0.114(4) Uani 1 d . .
H15 H 0.6072(12) 0.7869(9) 1.0423(7) 0.100(16) Uiso 1 calc R .
C16 C 0.5621(8) 0.7093(7) 0.9702(5) 0.090(3) Uani 1 d . .
C17 C 0.4562(11) 0.7265(10) 1.0110(7) 0.125(4) Uani 1 d . .
H17 H 0.4292(11) 0.7659(10) 1.0587(7) 0.226(47) Uiso 1 calc R .
C18 C 0.3929(9) 0.6870(11) 0.9824(7) 0.122(4) Uani 1 d . .
H18 H 0.3247(9) 0.7003(11) 1.0109(7) 0.226(47) Uiso 1 calc R .
C19 C 0.4308(6) 0.6260(7) 0.9097(6) 0.083(2) Uani 1 d . .
C20 C 0.3752(7) 0.5801(9) 0.8788(7) 0.101(3) Uani 1 d . .
H20 H 0.3067(7) 0.5904(9) 0.9051(7) 0.098(15) Uiso 1 calc R .
C21 C 0.4174(6) 0.5192(8) 0.8101(7) 0.087(2) Uani 1 d . .
H21 H 0.3780(6) 0.4911(8) 0.7877(7) 0.098(15) Uiso 1 calc R .
C22 C 0.5222(6) 0.5008(7) 0.7749(5) 0.074(2) Uani 1 d . .
H22 H 0.5525(6) 0.4568(7) 0.7300(5) 0.098(15) Uiso 1 calc R .
C23 C 0.5355(5) 0.6062(6) 0.8681(4) 0.064(2) Uani 1 d . .
C24 C 0.6006(6) 0.6486(6) 0.8965(4) 0.069(2) Uani 1 d . .
C25 C 0.8595(6) 0.2805(7) 0.8427(5) 0.073(2) Uani 1 d . .
C26 C 0.9321(8) 0.2174(10) 0.9169(7) 0.123(4) Uani 1 d . .
H26A H 0.9238(52) 0.2728(29) 0.9525(43) 0.206(35) Uiso 1 calc R .
H26B H 1.0023(9) 0.1925(75) 0.8872(8) 0.206(35) Uiso 1 calc R .
H26C H 0.9158(47) 0.1473(49) 0.9579(39) 0.206(35) Uiso 1 calc R .
O7 O 0.6452(4) 0.2070(5) 0.5584(4) 0.0809(14) Uani 1 d . .
C27 C 0.6726(5) 0.2967(6) 0.5266(5) 0.061(2) Uani 1 d . .
C28 C 0.6354(6) 0.3854(6) 0.4368(5) 0.071(2) Uani 1 d . .
H28A H 0.6600(6) 0.3429(6) 0.3878(5) 0.058(12) Uiso 1 calc R .
H28B H 0.5605(6) 0.4129(6) 0.4453(5) 0.058(12) Uiso 1 calc R .
N5 N 0.6684(5) 0.4902(5) 0.4060(4) 0.070(2) Uani 1 d . .
H5A H 0.6343(5) 0.5507(5) 0.4302(4) 0.087(25) Uiso 1 calc R .
C29 C 0.7493(6) 0.4968(6) 0.3418(5) 0.067(2) Uani 1 d . .
O8 O 0.7984(4) 0.4179(5) 0.2998(4) 0.099(2) Uani 1 d . .
C30 C 0.7770(5) 0.6101(7) 0.3195(5) 0.075(2) Uani 1 d . .
H30 H 0.7500(5) 0.6463(7) 0.3728(5) 0.083(22) Uiso 1 calc R .
C31 C 0.8923(7) 0.5878(10) 0.2953(8) 0.118(3) Uani 1 d . .
H31A H 0.9047(8) 0.6637(13) 0.2787(53) 0.171(28) Uiso 1 calc R .
H31B H 0.9190(13) 0.5515(66) 0.2435(36) 0.171(28) Uiso 1 calc R .
H31C H 0.9261(10) 0.5340(56) 0.3484(19) 0.171(28) Uiso 1 calc R .
S1 S 0.7178(2) 0.7188(2) 0.21643(14) 0.0886(7) Uani 1 d . .
S2 S 0.5636(2) 0.7708(2) 0.2577(2) 0.0895(7) Uani 1 d . .
C32 C 0.5310(11) 0.9122(8) 0.2910(7) 0.121(4) Uani 1 d . .
H32 H 0.4587(11) 0.9230(8) 0.3183(7) 0.158(54) Uiso 1 calc R .
C33 C 0.5181(18) 1.0131(11) 0.2256(12) 0.265(13) Uani 1 d . .
H33A H 0.5017(76) 1.0038(29) 0.1717(27) 0.191(33) Uiso 1 calc R .
H33B H 0.5806(25) 1.0331(43) 0.2091(44) 0.191(33) Uiso 1 calc R .
H33C H 0.4626(45) 1.0773(21) 0.2477(26) 0.191(33) Uiso 1 calc R .
C34 C 0.5753(7) 0.8923(7) 0.3774(6) 0.077(2) Uani 1 d . .
O9 O 0.6532(5) 0.9152(6) 0.3721(5) 0.111(2) Uani 1 d . .
N6 N 0.5242(5) 0.8525(5) 0.4574(5) 0.072(2) Uani 1 d . .
H6A H 0.4692(5) 0.8385(5) 0.4572(5) 0.106(32) Uiso 1 calc R .
C35 C 0.5558(5) 0.8313(6) 0.5451(5) 0.068(2) Uani 1 d . .
H35A H 0.4945(5) 0.8470(6) 0.5909(5) 0.106(20) Uiso 1 calc R .
H35B H 0.5891(5) 0.8896(6) 0.5388(5) 0.106(20) Uiso 1 calc R .
C36 C 0.6292(5) 0.7038(6) 0.5828(4) 0.057(2) Uani 1 d . .
O11 O 0.6455(4) 0.6246(4) 0.5433(3) 0.0797(14) Uani 1 d . .
HO3 H 0.7171 0.5000 0.6071 0.050 Uiso 1 d . .
OM1 O 0.1928(12) 0.0450(16) 0.7945(11) 0.191(8) Uiso 0.70(2) d P .
CM1 C 0.1824(16) -0.0603(21) 0.7973(15) 0.159(8) Uiso 0.70(2) d P .
OM2 O 0.2103(17) 0.0118(22) 0.0364(17) 0.261(12) Uiso 0.70(2) d P .
CM2 C 0.1820(18) 0.1090(23) -0.0316(18) 0.175(10) Uiso 0.70(2) d P .
OW1 O 0.9069(24) 0.3483(29) 0.1232(21) 0.202(11) Uiso 0.41(2) d P .
OW2 O 0.9480(25) 0.4016(30) 0.1128(22) 0.201(12) Uiso 0.40(2) d P .

loop_
_atom_type_symbol
_atom_type_description
_atom_type_scat_dispersion_real
_atom_type_scat_dispersion_imag
_atom_type_scat_source
C C 0.0033 0.0016 'International Tables Vol C Tables 4.2.6.8 and 6.1.1.4'
H H 0.0000 0.0000 'International Tables Vol C Tables 4.2.6.8 and 6.1.1.4'
N N 0.0061 0.0033 'International Tables Vol C Tables 4.2.6.8 and 6.1.1.4'
O O 0.0106 0.0060 'International Tables Vol C Tables 4.2.6.8 and 6.1.1.4'
S S 0.1246 0.1234 'International Tables Vol C Tables 4.2.6.8 and 6.1.1.4'
V V 0.3005 0.5294 'International Tables Vol C Tables 4.2.6.8 and 6.1.1.4'

loop_
_geom_angle_atom_site_label_1
_geom_angle_atom_site_label_2
_geom_angle_atom_site_label_3
_geom_angle
_geom_angle_site_symmetry_1
_geom_angle_site_symmetry_3
_geom_angle_publ_flag
O1 V1 O3 106.9(2) . . ?
O1 V1 O6 101.9(2) . . ?
O3 V1 O6 82.6(2) . . ?
O1 V1 O4 97.7(3) . . ?
O3 V1 O4 89.5(2) . . ?
O6 V1 O4 160.2(2) . . ?
O1 V1 N1 92.5(3) . . ?
O3 V1 N1 160.6(2) . . ?
O6 V1 N1 92.8(2) . . ?
O4 V1 N1 88.6(2) . . ?
O1 V1 N2 164.2(2) . . ?
O3 V1 N2 88.3(2) . . ?
O6 V1 N2 84.1(2) . . ?
O4 V1 N2 77.5(2) . . ?
N1 V1 N2 72.4(2) . . ?
O2 V2 O3 106.8(2) . . ?
O2 V2 O5 98.5(2) . . ?
O3 V2 O5 88.7(2) . . ?
O2 V2 O10 95.3(2) . . ?
O3 V2 O10 91.5(2) . . ?
O5 V2 O10 165.6(2) . . ?
O2 V2 N3 92.1(3) . . ?
O3 V2 N3 160.6(2) . . ?
O5 V2 N3 84.1(2) . . ?
O10 V2 N3 91.1(2) . . ?
O2 V2 N4 163.0(2) . . ?
O3 V2 N4 89.0(2) . . ?
O5 V2 N4 87.8(2) . . ?
O10 V2 N4 77.7(2) . . ?
N3 V2 N4 72.8(2) . . ?
V2 O3 V1 134.8(2) . . ?
C25 O4 V1 129.9(5) . . ?
C25 O5 V2 131.0(5) . . ?
C27 O6 V1 133.6(4) . . ?
C36 O10 V2 130.5(4) . . ?
C1 N1 C12 118.3(7) . . ?
C1 N1 V1 122.5(6) . . ?
C12 N1 V1 119.2(5) . . ?
C10 N2 C11 118.1(6) . . ?
C10 N2 V1 128.6(5) . . ?
C11 N2 V1 113.1(5) . . ?
C13 N3 C24 118.6(7) . . ?
C13 N3 V2 122.9(6) . . ?
C24 N3 V2 118.5(5) . . ?
C22 N4 C23 117.6(6) . . ?
C22 N4 V2 128.2(5) . . ?
C23 N4 V2 114.0(4) . . ?
N1 C1 C2 121.5(9) . . ?
C3 C2 C1 119.9(9) . . ?
C4 C3 C2 119.9(8) . . ?
C3 C4 C12 117.8(9) . . ?
C3 C4 C5 125.1(9) . . ?
C12 C4 C5 117.1(8) . . ?
C6 C5 C4 123.3(8) . . ?
C5 C6 C7 120.9(9) . . ?
C8 C7 C6 125.6(8) . . ?
C8 C7 C11 116.9(7) . . ?
C6 C7 C11 117.5(8) . . ?
C9 C8 C7 121.1(8) . . ?
C8 C9 C10 119.0(8) . . ?
N2 C10 C9 123.5(7) . . ?
N2 C11 C12 118.1(6) . . ?
N2 C11 C7 121.5(7) . . ?
C12 C11 C7 120.4(7) . . ?
N1 C12 C11 116.8(6) . . ?
N1 C12 C4 122.5(7) . . ?
C11 C12 C4 120.7(7) . . ?
N3 C13 C14 122.8(10) . . ?
C15 C14 C13 119.6(10) . . ?
C14 C15 C16 120.4(9) . . ?
C15 C16 C24 117.3(9) . . ?
C15 C16 C17 125.8(10) . . ?
C24 C16 C17 116.9(10) . . ?
C18 C17 C16 122.8(10) . . ?
C17 C18 C19 120.6(10) . . ?
C20 C19 C23 116.7(8) . . ?
C20 C19 C18 124.9(9) . . ?
C23 C19 C18 118.4(10) . . ?
C19 C20 C21 122.0(8) . . ?
C20 C21 C22 117.4(8) . . ?
N4 C22 C21 123.3(8) . . ?
N4 C23 C19 123.0(7) . . ?
N4 C23 C24 115.8(6) . . ?
C19 C23 C24 121.1(7) . . ?
N3 C24 C23 118.6(6) . . ?
N3 C24 C16 121.2(8) . . ?
C23 C24 C16 120.2(8) . . ?
O4 C25 O5 126.6(7) . . ?
O4 C25 C26 117.0(7) . . ?
O5 C25 C26 116.5(8) . . ?
O7 C27 O6 126.0(7) . . ?
O7 C27 C28 118.3(7) . . ?
O6 C27 C28 115.7(6) . . ?
N5 C28 C27 114.7(6) . . ?
C29 N5 C28 122.3(6) . . ?
O8 C29 N5 123.0(7) . . ?
O8 C29 C30 120.7(7) . . ?
N5 C29 C30 116.2(6) . . ?
C29 C30 C31 113.4(7) . . ?
C29 C30 S1 108.7(5) . . ?
C31 C30 S1 106.6(6) . . ?
C30 S1 S2 105.9(3) . . ?
C32 S2 S1 105.5(5) . . ?
C33 C32 C34 121.4(11) . . ?
C33 C32 S2 118.5(9) . . ?
C34 C32 S2 112.5(6) . . ?
O9 C34 N6 122.4(8) . . ?
O9 C34 C32 121.2(10) . . ?
N6 C34 C32 116.4(9) . . ?
C34 N6 C35 122.7(7) . . ?
N6 C35 C36 115.7(6) . . ?
O11 C36 O10 126.7(6) . . ?
O11 C36 C35 118.7(6) . . ?
O10 C36 C35 114.6(6) . . ?

loop_
_geom_bond_atom_site_label_1
_geom_bond_atom_site_label_2
_geom_bond_distance
_geom_bond_site_symmetry_2
_geom_bond_publ_flag
V1 O1 1.597(5) . ?
V1 O3 1.958(4) . ?
V1 O6 1.996(5) . ?
V1 O4 2.023(5) . ?
V1 N1 2.153(6) . ?
V1 N2 2.311(6) . ?
V2 O2 1.599(5) . ?
V2 O3 1.939(4) . ?
V2 O5 2.018(5) . ?
V2 O10 2.046(4) . ?
V2 N3 2.151(6) . ?
V2 N4 2.327(5) . ?
O4 C25 1.246(9) . ?
O5 C25 1.265(9) . ?
O6 C27 1.261(8) . ?
O10 C36 1.268(8) . ?
N1 C1 1.340(10) . ?
N1 C12 1.352(9) . ?
N2 C10 1.326(9) . ?
N2 C11 1.347(8) . ?
N3 C13 1.332(9) . ?
N3 C24 1.355(9) . ?
N4 C22 1.335(9) . ?
N4 C23 1.350(8) . ?
C1 C2 1.390(13) . ?
C2 C3 1.369(13) . ?
C3 C4 1.368(12) . ?
C4 C12 1.406(10) . ?
C4 C5 1.441(13) . ?
C5 C6 1.320(13) . ?
C6 C7 1.428(12) . ?
C7 C8 1.382(12) . ?
C7 C11 1.444(10) . ?
C8 C9 1.338(12) . ?
C9 C10 1.393(11) . ?
C11 C12 1.396(10) . ?
C13 C14 1.374(13) . ?
C14 C15 1.361(14) . ?
C15 C16 1.376(14) . ?
C16 C24 1.434(11) . ?
C16 C17 1.436(15) . ?
C17 C18 1.38(2) . ?
C18 C19 1.423(14) . ?
C19 C20 1.363(13) . ?
C19 C23 1.421(10) . ?
C20 C21 1.372(13) . ?
C21 C22 1.402(10) . ?
C23 C24 1.422(10) . ?
C25 C26 1.525(11) . ?
O7 C27 1.223(8) . ?
C27 C28 1.513(10) . ?
C28 N5 1.438(9) . ?
N5 C29 1.321(9) . ?
C29 O8 1.227(8) . ?
C29 C30 1.505(10) . ?
C30 C31 1.516(11) . ?
C30 S1 1.839(8) . ?
S1 S2 2.019(3) . ?
S2 C32 1.829(9) . ?
C32 C33 1.298(15) . ?
C32 C34 1.506(12) . ?
C34 O9 1.217(9) . ?
C34 N6 1.306(10) . ?
N6 C35 1.427(9) . ?
C35 C36 1.525(9) . ?
C36 O11 1.229(7) . ?
OM1 CM1 1.35(2) . ?
OM2 CM2 1.30(3) . ?
OW1 OW2 0.99(4) . ?
